data_4302963
loop_
_publ_author_name
'Jie-Peng Zhang'
'Sujit K. Ghosh'
'Jian-Bin Lin'
'Susumu Kitagawa'

_publ_section_title
;
New Heterometallic Carboxylate Frameworks: Synthesis, Structure,
Robustness, Flexibility, and Porosity
;
_journal_name_full 'Inorganic Chemistry'
_journal_page_first 7970
_journal_page_last 7976
_journal_paper_doi 10.1021/ic900919w
_journal_volume 48
_journal_year 2009
_chemical_absolute_configuration unk
_chemical_formula_sum 'C18 H16 Co Na2 O10'
_chemical_formula_weight 497.22
_chemical_name_systematic
; 
 ? 
;
_space_group_IT_number 76
_symmetry_cell_setting tetragonal
_symmetry_space_group_name_Hall 'P 4w'
_symmetry_space_group_name_H-M 'P 41'
_atom_sites_solution_hydrogens geom
_atom_sites_solution_primary direct
_atom_sites_solution_secondary difmap
_audit_creation_method SHELXL-97
_cell_angle_alpha 90.00
_cell_angle_beta 90.00
_cell_angle_gamma 90.00
_cell_formula_units_Z 4
_cell_length_a 9.9660(9)
_cell_length_b 9.9660(9)
_cell_length_c 20.472(2)
_cell_measurement_temperature 113(2)
_cell_volume 2033.3(3)
_computing_structure_refinement 'SHELXL-97 (Sheldrick, 1997)'
_computing_structure_solution 'SHELXS-97 (Sheldrick, 1990)'
_diffrn_ambient_temperature 113(2)
_diffrn_measured_fraction_theta_full 0.996
_diffrn_measured_fraction_theta_max 0.996
_diffrn_measurement_device_type CCD
_diffrn_measurement_method '/w scan'
_diffrn_radiation_monochromator graphite
_diffrn_radiation_source 'fine-focus sealed tube'
_diffrn_radiation_type MoK\a
_diffrn_radiation_wavelength 0.71073
_diffrn_reflns_av_R_equivalents 0.0489
_diffrn_reflns_av_sigmaI/netI 0.0653
_diffrn_reflns_limit_h_max 11
_diffrn_reflns_limit_h_min -7
_diffrn_reflns_limit_k_max 7
_diffrn_reflns_limit_k_min -12
_diffrn_reflns_limit_l_max 19
_diffrn_reflns_limit_l_min -25
_diffrn_reflns_number 6531
_diffrn_reflns_theta_full 26.00
_diffrn_reflns_theta_max 26.00
_diffrn_reflns_theta_min 3.06
_exptl_absorpt_coefficient_mu 0.941
_exptl_absorpt_correction_T_max 0.8717
_exptl_absorpt_correction_T_min 0.8341
_exptl_absorpt_correction_type empirical
_exptl_absorpt_process_details REQABA
_exptl_crystal_colour violet
_exptl_crystal_density_diffrn 1.624
_exptl_crystal_density_method 'not measured'
_exptl_crystal_description needle
_exptl_crystal_F_000 1012
_exptl_crystal_size_max 0.20
_exptl_crystal_size_mid 0.20
_exptl_crystal_size_min 0.15
_refine_diff_density_max 0.626
_refine_diff_density_min -0.412
_refine_diff_density_rms 0.085
_refine_ls_abs_structure_details 'Flack H D (1983), Acta Cryst. A39, 876-881'
_refine_ls_abs_structure_Flack 0.00(2)
_refine_ls_extinction_method none
_refine_ls_goodness_of_fit_ref 1.045
_refine_ls_hydrogen_treatment mixed
_refine_ls_matrix_type full
_refine_ls_number_parameters 278
_refine_ls_number_reflns 3432
_refine_ls_number_restraints 1
_refine_ls_restrained_S_all 1.044
_refine_ls_R_factor_all 0.0574
_refine_ls_R_factor_gt 0.0506
_refine_ls_shift/su_max 0.000
_refine_ls_shift/su_mean 0.000
_refine_ls_structure_factor_coef Fsqd
_refine_ls_weighting_details 'calc w=1/[\s^2^(Fo^2^)+(0.0351P)^2^+3.7553P] where P=(Fo^2^+2Fc^2^)/3'
_refine_ls_weighting_scheme calc
_refine_ls_wR_factor_gt 0.1091
_refine_ls_wR_factor_ref 0.1142
_reflns_number_gt 3101
_reflns_number_total 3432
_reflns_threshold_expression >2sigma(I)
_cod_data_source_file ic900919w_si_002_1.cif
_cod_data_source_block 1
_cod_database_code 4302963

loop_
_symmetry_equiv_pos_as_xyz
'x, y, z'
'-x, -y, z+1/2'
'-y, x, z+1/4'
'y, -x, z+3/4'

loop_
_atom_site_label
_atom_site_type_symbol
_atom_site_fract_x
_atom_site_fract_y
_atom_site_fract_z
_atom_site_U_iso_or_equiv
_atom_site_adp_type
_atom_site_occupancy
_atom_site_symmetry_multiplicity
_atom_site_calc_flag
_atom_site_refinement_flags
_atom_site_disorder_assembly
_atom_site_disorder_group
Co1 Co 0.90137(6) 0.21546(6) 0.10438(4) 0.01668(17) Uani 1 1 d . . .
Na1 Na 1.0571(2) 0.1471(2) -0.02078(12) 0.0191(4) Uani 1 1 d . . .
Na2 Na 0.7232(2) 0.2004(2) -0.02966(12) 0.0255(5) Uani 1 1 d . . .
O1 O 1.1292(3) 0.2022(3) 0.08393(17) 0.0172(8) Uani 1 1 d . . .
O2 O 1.0327(3) 0.1891(3) 0.1806(2) 0.0178(8) Uani 1 1 d . . .
O3 O 1.6328(4) 0.2421(4) 0.0733(2) 0.0281(10) Uani 1 1 d . . .
O4 O 1.7457(3) 0.2127(3) 0.1655(2) 0.0227(9) Uani 1 1 d . . .
O5 O 0.8655(3) -0.0835(4) 0.13338(18) 0.0188(8) Uani 1 1 d . . .
O6 O 0.8843(3) 0.0521(3) 0.04617(19) 0.0169(8) Uani 1 1 d . . .
O7 O 0.9113(4) -0.5749(4) 0.0997(3) 0.0297(9) Uani 1 1 d . . .
O8 O 0.9016(4) -0.6616(4) 0.0011(3) 0.0361(12) Uani 1 1 d . . .
C1 C 1.2710(5) 0.2117(5) 0.1789(3) 0.0151(10) Uani 1 1 d . . .
C2 C 1.3879(5) 0.2196(5) 0.1421(3) 0.0170(11) Uani 1 1 d . . .
H2A H 1.3839 0.2186 0.0957 0.020 Uiso 1 1 calc R . .
C3 C 1.5094(5) 0.2290(5) 0.1735(3) 0.0163(11) Uani 1 1 d . . .
C4 C 1.5168(5) 0.2338(5) 0.2410(3) 0.0182(11) Uani 1 1 d . . .
H4A H 1.6013 0.2410 0.2622 0.022 Uiso 1 1 calc R . .
C5 C 1.3991(5) 0.2280(5) 0.2775(3) 0.0214(12) Uani 1 1 d . . .
H5A H 1.4028 0.2324 0.3238 0.026 Uiso 1 1 calc R . .
C6 C 1.2781(5) 0.2159(5) 0.2464(3) 0.0181(11) Uani 1 1 d . . .
H6A H 1.1980 0.2104 0.2715 0.022 Uiso 1 1 calc R . .
C7 C 1.1379(5) 0.1992(5) 0.1446(3) 0.0151(11) Uani 1 1 d . . .
C8 C 1.6358(5) 0.2294(5) 0.1329(3) 0.0187(12) Uani 1 1 d . . .
C9 C 0.8763(5) -0.1825(5) 0.0271(3) 0.0173(11) Uani 1 1 d . . .
C10 C 0.8901(4) -0.3110(5) 0.0522(3) 0.0159(10) Uani 1 1 d . . .
H10A H 0.8985 -0.3235 0.0980 0.019 Uiso 1 1 calc R . .
C11 C 0.8917(5) -0.4219(5) 0.0107(3) 0.0183(12) Uani 1 1 d . . .
C12 C 0.8825(5) -0.4046(5) -0.0556(3) 0.0213(12) Uani 1 1 d . . .
H12A H 0.8841 -0.4802 -0.0839 0.026 Uiso 1 1 calc R . .
C13 C 0.8708(6) -0.2763(5) -0.0812(3) 0.0248(12) Uani 1 1 d . . .
H13A H 0.8655 -0.2642 -0.1272 0.030 Uiso 1 1 calc R . .
C14 C 0.8666(5) -0.1640(5) -0.0398(3) 0.0192(11) Uani 1 1 d . . .
H14A H 0.8573 -0.0764 -0.0575 0.023 Uiso 1 1 calc R . .
C15 C 0.8752(5) -0.0647(5) 0.0724(3) 0.0154(11) Uani 1 1 d . . .
C16 C 0.9044(5) -0.5611(5) 0.0377(3) 0.0248(14) Uani 1 1 d . . .
O9 O 0.5826(4) 0.0179(4) -0.0448(2) 0.0321(10) Uani 1 1 d . . .
C17 C 0.5231(7) -0.0584(7) 0.0074(4) 0.0518(15) Uani 1 1 d . . .
H17A H 0.4671 -0.1298 -0.0111 0.062 Uiso 1 1 calc R . .
H17B H 0.4676 0.0008 0.0344 0.062 Uiso 1 1 calc R . .
H17C H 0.5940 -0.0982 0.0343 0.062 Uiso 1 1 calc R . .
O10 O 0.5701(5) 0.3256(5) -0.0905(3) 0.0481(13) Uani 1 1 d . . .
H10 H 0.4803 0.2967 -0.0838 0.058 Uiso 1 1 calc R . .
C18 C 0.5783(7) 0.4364(7) -0.1358(4) 0.0518(15) Uani 1 1 d . . .
H18A H 0.4882 0.4587 -0.1515 0.062 Uiso 1 1 calc R . .
H18B H 0.6351 0.4110 -0.1729 0.062 Uiso 1 1 calc R . .
H18C H 0.6172 0.5145 -0.1137 0.062 Uiso 1 1 calc R . .
H9 H 0.522(7) 0.028(7) -0.072(4) 0.04(2) Uiso 1 1 d . . .

loop_
_atom_site_aniso_label
_atom_site_aniso_U_11
_atom_site_aniso_U_22
_atom_site_aniso_U_33
_atom_site_aniso_U_23
_atom_site_aniso_U_13
_atom_site_aniso_U_12
Co1 0.0147(3) 0.0120(3) 0.0233(4) 0.0008(3) -0.0038(3) -0.0005(3)
Na1 0.0180(9) 0.0225(9) 0.0167(11) -0.0012(8) 0.0022(8) -0.0025(8)
Na2 0.0245(10) 0.0274(11) 0.0247(13) -0.0027(10) -0.0032(9) -0.0059(9)
O1 0.0148(16) 0.0217(18) 0.015(2) 0.0001(14) -0.0027(14) -0.0024(14)
O2 0.0101(16) 0.0223(17) 0.021(2) 0.0036(15) 0.0020(15) 0.0004(14)
O3 0.023(2) 0.033(2) 0.028(3) 0.0047(19) 0.0107(18) 0.0052(18)
O4 0.0104(16) 0.0178(18) 0.040(3) 0.0053(17) -0.0032(16) 0.0006(14)
O5 0.0221(18) 0.0204(19) 0.014(2) -0.0019(15) -0.0038(15) 0.0033(15)
O6 0.0176(17) 0.0140(16) 0.019(2) 0.0003(15) 0.0022(15) -0.0024(14)
O7 0.029(2) 0.0193(18) 0.041(3) 0.015(2) 0.009(2) 0.0054(15)
O8 0.0210(19) 0.0122(18) 0.075(4) -0.014(2) 0.004(2) 0.0000(16)
C1 0.011(2) 0.017(2) 0.017(3) 0.000(2) -0.003(2) 0.0032(18)
C2 0.014(2) 0.021(3) 0.016(3) 0.004(2) 0.000(2) 0.005(2)
C3 0.009(2) 0.017(2) 0.023(3) -0.001(2) -0.001(2) -0.0014(19)
C4 0.010(2) 0.022(2) 0.023(3) 0.002(2) -0.005(2) 0.002(2)
C5 0.023(3) 0.026(3) 0.016(3) -0.002(2) 0.001(2) 0.002(2)
C6 0.016(2) 0.018(2) 0.020(3) 0.000(2) 0.001(2) 0.001(2)
C7 0.010(2) 0.012(2) 0.023(3) -0.001(2) -0.003(2) 0.0020(18)
C8 0.012(2) 0.014(2) 0.030(4) 0.004(2) 0.002(2) -0.001(2)
C9 0.016(2) 0.017(2) 0.019(3) -0.002(2) -0.001(2) 0.000(2)
C10 0.013(2) 0.018(2) 0.016(3) 0.001(2) 0.002(2) -0.0014(19)
C11 0.012(2) 0.011(2) 0.032(4) 0.000(2) 0.005(2) 0.0021(19)
C12 0.027(3) 0.015(2) 0.022(3) -0.008(2) -0.006(2) -0.001(2)
C13 0.034(3) 0.022(3) 0.018(3) -0.001(2) -0.004(2) 0.004(2)
C14 0.025(3) 0.016(2) 0.017(3) 0.001(2) -0.002(2) 0.002(2)
C15 0.011(2) 0.018(2) 0.018(3) 0.001(2) -0.0021(19) 0.0011(19)
C16 0.009(2) 0.017(3) 0.048(4) 0.009(3) 0.005(2) 0.000(2)
O9 0.028(2) 0.036(2) 0.032(3) 0.006(2) 0.001(2) -0.0117(19)
C17 0.042(3) 0.042(3) 0.071(5) 0.008(3) 0.004(3) -0.011(2)
O10 0.049(3) 0.043(3) 0.052(4) 0.002(2) 0.000(2) 0.005(2)
C18 0.042(3) 0.042(3) 0.071(5) 0.008(3) 0.004(3) -0.011(2)

loop_
_atom_type_symbol
_atom_type_description
_atom_type_scat_dispersion_real
_atom_type_scat_dispersion_imag
_atom_type_scat_source
C C 0.0033 0.0016 'International Tables Vol C Tables 4.2.6.8 and 6.1.1.4'
H H 0.0000 0.0000 'International Tables Vol C Tables 4.2.6.8 and 6.1.1.4'
O O 0.0106 0.0060 'International Tables Vol C Tables 4.2.6.8 and 6.1.1.4'
Na Na 0.0362 0.0249 'International Tables Vol C Tables 4.2.6.8 and 6.1.1.4'
Co Co 0.3494 0.9721 'International Tables Vol C Tables 4.2.6.8 and 6.1.1.4'

loop_
_geom_angle_atom_site_label_1
_geom_angle_atom_site_label_2
_geom_angle_atom_site_label_3
_geom_angle
_geom_angle_site_symmetry_1
_geom_angle_site_symmetry_3
_geom_angle_publ_flag
O4 Co1 O6 107.03(14) 1_455 . ?
O4 Co1 O2 91.00(16) 1_455 . ?
O6 Co1 O2 113.46(15) . . ?
O4 Co1 O7 94.56(15) 1_455 1_565 ?
O6 Co1 O7 141.18(18) . 1_565 ?
O2 Co1 O7 97.62(16) . 1_565 ?
O4 Co1 O1 151.29(15) 1_455 . ?
O6 Co1 O1 86.00(13) . . ?
O2 Co1 O1 60.29(13) . . ?
O7 Co1 O1 90.12(13) 1_565 . ?
O4 Co1 C7 121.73(18) 1_455 . ?
O6 Co1 C7 102.76(15) . . ?
O2 Co1 C7 30.82(16) . . ?
O7 Co1 C7 92.02(16) 1_565 . ?
O1 Co1 C7 29.64(15) . . ?
O4 Co1 Na1 48.85(11) 1_455 3_645 ?
O6 Co1 Na1 93.67(11) . 3_645 ?
O2 Co1 Na1 52.89(10) . 3_645 ?
O7 Co1 Na1 124.32(15) 1_565 3_645 ?
O1 Co1 Na1 106.17(10) . 3_645 ?
C7 Co1 Na1 80.78(13) . 3_645 ?
O4 Co1 Na1 156.02(12) 1_455 . ?
O6 Co1 Na1 51.20(11) . . ?
O2 Co1 Na1 106.46(11) . . ?
O7 Co1 Na1 99.14(14) 1_565 . ?
O1 Co1 Na1 48.72(10) . . ?
C7 Co1 Na1 77.53(13) . . ?
Na1 Co1 Na1 131.75(6) 3_645 . ?
O4 Co1 Na2 95.94(12) 1_455 . ?
O6 Co1 Na2 54.81(11) . . ?
O2 Co1 Na2 167.76(11) . . ?
O7 Co1 Na2 91.88(14) 1_565 . ?
O1 Co1 Na2 112.23(10) . . ?
C7 Co1 Na2 141.64(13) . . ?
Na1 Co1 Na2 126.48(6) 3_645 . ?
Na1 Co1 Na2 64.18(6) . . ?
O4 Na1 O1 101.87(15) 4_674 . ?
O4 Na1 O6 175.26(16) 4_674 . ?
O1 Na1 O6 77.77(14) . . ?
O4 Na1 O5 87.40(16) 4_674 4_664 ?
O1 Na1 O5 160.08(15) . 4_664 ?
O6 Na1 O5 91.54(14) . 4_664 ?
O4 Na1 O2 75.22(13) 4_674 4_664 ?
O1 Na1 O2 112.55(15) . 4_664 ?
O6 Na1 O2 109.34(14) . 4_664 ?
O5 Na1 O2 86.75(14) 4_664 4_664 ?
O4 Na1 O8 99.56(14) 4_674 1_565 ?
O1 Na1 O8 81.17(16) . 1_565 ?
O6 Na1 O8 75.70(15) . 1_565 ?
O5 Na1 O8 79.91(16) 4_664 1_565 ?
O2 Na1 O8 165.93(19) 4_664 1_565 ?
O4 Na1 Co1 40.94(10) 4_674 4_664 ?
O1 Na1 Co1 130.65(11) . 4_664 ?
O6 Na1 Co1 142.24(12) . 4_664 ?
O5 Na1 Co1 67.06(11) 4_664 4_664 ?
O2 Na1 Co1 42.24(10) 4_664 4_664 ?
O8 Na1 Co1 126.41(15) 1_565 4_664 ?
O4 Na1 Co1 135.52(12) 4_674 . ?
O1 Na1 Co1 48.33(9) . . ?
O6 Na1 Co1 41.18(9) . . ?
O5 Na1 Co1 113.32(11) 4_664 . ?
O2 Na1 Co1 140.97(13) 4_664 . ?
O8 Na1 Co1 50.79(13) 1_565 . ?
Co1 Na1 Co1 176.30(8) 4_664 . ?
O4 Na1 Na2 124.29(13) 4_674 . ?
O1 Na1 Na2 108.48(12) . . ?
O6 Na1 Na2 51.98(10) . . ?
O5 Na1 Na2 52.54(10) 4_664 . ?
O2 Na1 Na2 128.77(12) 4_664 . ?
O8 Na1 Na2 43.75(10) 1_565 . ?
Co1 Na1 Na2 119.42(8) 4_664 . ?
Co1 Na1 Na2 60.78(6) . . ?
O9 Na2 O3 91.55(17) . 1_455 ?
O9 Na2 O8 163.62(19) . 1_565 ?
O3 Na2 O8 86.87(18) 1_455 1_565 ?
O9 Na2 O10 87.30(18) . . ?
O3 Na2 O10 97.72(19) 1_455 . ?
O8 Na2 O10 109.06(18) 1_565 . ?
O9 Na2 O6 90.40(15) . . ?
O3 Na2 O6 78.81(15) 1_455 . ?
O8 Na2 O6 73.30(15) 1_565 . ?
O10 Na2 O6 175.79(18) . . ?
O9 Na2 O5 98.77(16) . 4_664 ?
O3 Na2 O5 156.16(16) 1_455 4_664 ?
O8 Na2 O5 77.18(15) 1_565 4_664 ?
O10 Na2 O5 104.15(18) . 4_664 ?
O6 Na2 O5 79.68(12) . 4_664 ?
O9 Na2 Co1 118.46(14) . . ?
O3 Na2 Co1 56.15(11) 1_455 . ?
O8 Na2 Co1 48.21(14) 1_565 . ?
O10 Na2 Co1 141.11(15) . . ?
O6 Na2 Co1 38.17(8) . . ?
O5 Na2 Co1 100.19(10) 4_664 . ?
O9 Na2 Na1 118.71(14) . . ?
O3 Na2 Na1 111.15(13) 1_455 . ?
O8 Na2 Na1 47.72(10) 1_565 . ?
O10 Na2 Na1 139.31(16) . . ?
O6 Na2 Na1 44.84(9) . . ?
O5 Na2 Na1 45.16(9) 4_664 . ?
Co1 Na2 Na1 55.04(5) . . ?
C7 O1 Co1 83.6(3) . . ?
C7 O1 Na1 159.2(4) . . ?
Co1 O1 Na1 82.94(12) . . ?
C7 O2 Co1 94.3(3) . . ?
C7 O2 Na1 151.2(3) . 3_645 ?
Co1 O2 Na1 84.87(13) . 3_645 ?
C8 O3 Na2 150.7(4) . 1_655 ?
C8 O4 Co1 109.4(4) . 1_655 ?
C8 O4 Na1 140.9(3) . 3_745 ?
Co1 O4 Na1 90.21(14) 1_655 3_745 ?
C15 O5 Na1 136.0(4) . 3_645 ?
C15 O5 Na2 140.7(3) . 3_645 ?
Na1 O5 Na2 82.29(13) 3_645 3_645 ?
C15 O6 Co1 119.2(4) . . ?
C15 O6 Na1 130.4(3) . . ?
Co1 O6 Na1 87.61(13) . . ?
C15 O6 Na2 134.4(3) . . ?
Co1 O6 Na2 87.02(13) . . ?
Na1 O6 Na2 83.18(13) . . ?
C16 O7 Co1 98.7(4) . 1_545 ?
C16 O8 Na2 130.6(3) . 1_545 ?
C16 O8 Na1 134.8(4) . 1_545 ?
Na2 O8 Na1 88.53(14) 1_545 1_545 ?
C6 C1 C2 119.8(5) . . ?
C6 C1 C7 120.8(5) . . ?
C2 C1 C7 119.4(5) . . ?
C3 C2 C1 119.3(5) . . ?
C3 C2 H2A 120.4 . . ?
C1 C2 H2A 120.4 . . ?
C2 C3 C4 121.1(5) . . ?
C2 C3 C8 118.5(5) . . ?
C4 C3 C8 120.4(4) . . ?
C3 C4 C5 119.3(5) . . ?
C3 C4 H4A 120.3 . . ?
C5 C4 H4A 120.3 . . ?
C6 C5 C4 119.8(5) . . ?
C6 C5 H5A 120.1 . . ?
C4 C5 H5A 120.1 . . ?
C5 C6 C1 120.8(5) . . ?
C5 C6 H6A 119.6 . . ?
C1 C6 H6A 119.6 . . ?
O1 C7 O2 121.1(4) . . ?
O1 C7 C1 121.6(5) . . ?
O2 C7 C1 117.2(5) . . ?
O1 C7 Co1 66.7(3) . . ?
O2 C7 Co1 54.9(2) . . ?
C1 C7 Co1 167.9(4) . . ?
O3 C8 O4 123.2(5) . . ?
O3 C8 C3 121.9(5) . . ?
O4 C8 C3 114.9(5) . . ?
C10 C9 C14 119.8(5) . . ?
C10 C9 C15 119.7(5) . . ?
C14 C9 C15 120.5(5) . . ?
C9 C10 C11 120.5(5) . . ?
C9 C10 H10A 119.7 . . ?
C11 C10 H10A 119.7 . . ?
C12 C11 C10 120.2(5) . . ?
C12 C11 C16 119.2(5) . . ?
C10 C11 C16 120.7(5) . . ?
C11 C12 C13 119.7(5) . . ?
C11 C12 H12A 120.1 . . ?
C13 C12 H12A 120.1 . . ?
C12 C13 C14 120.6(6) . . ?
C12 C13 H13A 119.7 . . ?
C14 C13 H13A 119.7 . . ?
C9 C14 C13 119.3(5) . . ?
C9 C14 H14A 120.4 . . ?
C13 C14 H14A 120.4 . . ?
O5 C15 O6 123.5(5) . . ?
O5 C15 C9 119.7(5) . . ?
O6 C15 C9 116.8(5) . . ?
O8 C16 O7 120.7(5) . . ?
O8 C16 C11 121.2(6) . . ?
O7 C16 C11 118.1(5) . . ?
C17 O9 Na2 124.4(4) . . ?
C17 O9 H9 105(5) . . ?
Na2 O9 H9 116(5) . . ?
O9 C17 H17A 109.5 . . ?
O9 C17 H17B 109.5 . . ?
H17A C17 H17B 109.5 . . ?
O9 C17 H17C 109.5 . . ?
H17A C17 H17C 109.5 . . ?
H17B C17 H17C 109.5 . . ?
C18 O10 Na2 135.7(4) . . ?
C18 O10 H10 112.2 . . ?
Na2 O10 H10 112.2 . . ?
O10 C18 H18A 109.5 . . ?
O10 C18 H18B 109.5 . . ?
H18A C18 H18B 109.5 . . ?
O10 C18 H18C 109.5 . . ?
H18A C18 H18C 109.5 . . ?
H18B C18 H18C 109.5 . . ?

loop_
_geom_bond_atom_site_label_1
_geom_bond_atom_site_label_2
_geom_bond_distance
_geom_bond_site_symmetry_2
_geom_bond_publ_flag
Co1 O4 1.994(4) 1_455 ?
Co1 O6 2.025(4) . ?
Co1 O2 2.053(4) . ?
Co1 O7 2.094(4) 1_565 ?
Co1 O1 2.312(3) . ?
Co1 C7 2.502(5) . ?
Co1 Na1 3.042(2) 3_645 ?
Co1 Na1 3.072(2) . ?
Co1 Na2 3.272(2) . ?
Na1 O4 2.291(4) 4_674 ?
Na1 O1 2.326(4) . ?
Na1 O6 2.396(4) . ?
Na1 O5 2.415(4) 4_664 ?
Na1 O2 2.436(4) 4_664 ?
Na1 O8 2.498(4) 1_565 ?
Na1 Co1 3.042(2) 4_664 ?
Na1 Na2 3.374(3) . ?
Na2 O9 2.317(5) . ?
Na2 O3 2.329(5) 1_455 ?
Na2 O8 2.334(4) 1_565 ?
Na2 O10 2.332(5) . ?
Na2 O6 2.677(4) . ?
Na2 O5 2.703(4) 4_664 ?
O1 C7 1.245(6) . ?
O2 C7 1.286(6) . ?
O2 Na1 2.436(4) 3_645 ?
O3 C8 1.227(7) . ?
O3 Na2 2.329(5) 1_655 ?
O4 C8 1.294(6) . ?
O4 Co1 1.994(4) 1_655 ?
O4 Na1 2.291(4) 3_745 ?
O5 C15 1.266(6) . ?
O5 Na1 2.415(4) 3_645 ?
O5 Na2 2.703(4) 3_645 ?
O6 C15 1.286(6) . ?
O7 C16 1.277(8) . ?
O7 Co1 2.094(4) 1_545 ?
O8 C16 1.252(7) . ?
O8 Na2 2.334(4) 1_545 ?
O8 Na1 2.498(4) 1_545 ?
C1 C6 1.385(8) . ?
C1 C2 1.389(7) . ?
C1 C7 1.506(6) . ?
C2 C3 1.374(7) . ?
C2 H2A 0.9500 . ?
C3 C4 1.384(8) . ?
C3 C8 1.510(7) . ?
C4 C5 1.391(7) . ?
C4 H4A 0.9500 . ?
C5 C6 1.370(7) . ?
C5 H5A 0.9500 . ?
C6 H6A 0.9500 . ?
C9 C10 1.386(7) . ?
C9 C14 1.385(8) . ?
C9 C15 1.496(7) . ?
C10 C11 1.395(7) . ?
C10 H10A 0.9500 . ?
C11 C12 1.372(8) . ?
C11 C16 1.498(7) . ?
C12 C13 1.387(7) . ?
C12 H12A 0.9500 . ?
C13 C14 1.404(7) . ?
C13 H13A 0.9500 . ?
C14 H14A 0.9500 . ?
O9 C17 1.439(9) . ?
O9 H9 0.83(7) . ?
C17 H17A 0.9800 . ?
C17 H17B 0.9800 . ?
C17 H17C 0.9800 . ?
O10 C18 1.444(8) . ?
O10 H10 0.9500 . ?
C18 H18A 0.9800 . ?
C18 H18B 0.9800 . ?
C18 H18C 0.9800 . ?
